data_4024904
loop_
_publ_author_name
'Gaku Hattori'
'Akiko Yoshida'
'Yoshihiro Miyake'
'Yoshiaki Nishibayashi'

_publ_section_title
;
Enantioselective Ring-Opening Reactions of Racemic Ethynyl Epoxides via
Copper-Allenylidene Intermediates: Efficient Approach to Chiral \b-Amino
Alcohols
;
_journal_name_full 'Journal of Organic Chemistry'
_journal_page_first 7603
_journal_page_last 7607
_journal_paper_doi 10.1021/jo901064n
_journal_volume 74
_journal_year 2009
_chemical_absolute_configuration 'CHOOSE rm ad rmad syn or unk'
_chemical_formula_moiety 'C24 H20 F3 N O3 S '
_chemical_formula_sum 'C24 H20 F3 N O3 S'
_chemical_formula_weight 459.48
_space_group_IT_number 5
_symmetry_cell_setting monoclinic
_symmetry_Int_Tables_number 5
_symmetry_space_group_name_Hall 'C 2y'
_symmetry_space_group_name_H-M 'C 1 2 1'
_audit_creation_date 2008-11-20
_audit_creation_method 'by CrystalStructure 3.8'
_cell_angle_alpha 90.0000
_cell_angle_beta 126.069(2)
_cell_angle_gamma 90.0000
_cell_formula_units_Z 4
_cell_length_a 24.413(3)
_cell_length_b 5.8853(9)
_cell_length_c 19.075(2)
_cell_measurement_reflns_used 6378
_cell_measurement_temperature 173.1
_cell_measurement_theta_max 27.5
_cell_measurement_theta_min 3.0
_cell_volume 2215.3(5)
_computing_cell_refinement PROCESS-AUTO
_computing_data_collection PROCESS-AUTO
_computing_data_reduction CrystalStructure
_computing_publication_material 'CrystalStructure 3.8'
_computing_structure_refinement CRYSTALS
_computing_structure_solution SIR97
_diffrn_detector_area_resol_mean 10.00
_diffrn_measured_fraction_theta_full 0.998
_diffrn_measured_fraction_theta_max 0.995
_diffrn_measurement_device_type 'Rigaku RAXIS-RAPID'
_diffrn_measurement_method \w
_diffrn_radiation_type 'Mo K\a'
_diffrn_radiation_wavelength 0.71075
_diffrn_reflns_av_R_equivalents 0.101
_diffrn_reflns_limit_h_max 31
_diffrn_reflns_limit_h_min -29
_diffrn_reflns_limit_k_max 7
_diffrn_reflns_limit_k_min -7
_diffrn_reflns_limit_l_max 23
_diffrn_reflns_limit_l_min -24
_diffrn_reflns_number 10920
_diffrn_reflns_theta_full 25.50
_diffrn_reflns_theta_max 27.48
_exptl_absorpt_coefficient_mu 0.197
_exptl_absorpt_correction_T_max 0.990
_exptl_absorpt_correction_T_min 0.494
_exptl_absorpt_correction_type multi-scan
_exptl_absorpt_process_details
;
    Higashi, T. (1995). Program for Absorption Correction.
    Rigaku Corporation, Tokyo, Japan.
;
_exptl_crystal_colour colorless
_exptl_crystal_density_diffrn 1.378
_exptl_crystal_density_method 'not measured'
_exptl_crystal_description needle
_exptl_crystal_F_000 952.00
_exptl_crystal_size_max 0.75
_exptl_crystal_size_mid 0.07
_exptl_crystal_size_min 0.05
_refine_diff_density_max 1.06
_refine_diff_density_min -0.95
_refine_ls_abs_structure_details 'Flack, H. D. (1983), Acta Cryst. A39, 876-881.  1829 Friedel Pairs'
_refine_ls_abs_structure_Flack 0.07(13)
_refine_ls_extinction_coef 22(11)
_refine_ls_extinction_method 'Larson (1970) Crystallographic Computing eq. 22'
_refine_ls_goodness_of_fit_ref 1.000
_refine_ls_hydrogen_treatment refall
_refine_ls_number_parameters 314
_refine_ls_number_reflns 4100
_refine_ls_R_factor_gt 0.0517
_refine_ls_shift/su_max 0.0000
_refine_ls_structure_factor_coef Fsqd
_refine_ls_weighting_details 'w = 1/[0.0001Fo^2^ + 0.6130\s(Fo^2^)]/(4Fo^2^)'
_refine_ls_weighting_scheme calc
_refine_ls_wR_factor_ref 0.1203
_reflns_number_gt 1929
_reflns_number_total 4100
_reflns_threshold_expression F^2^>2.0\s(F^2^)
_cod_data_source_file jo901064n_si_002.cif
_cod_data_source_block '_GH-Ts-4'
_cod_original_formula_sum 'C24 H20 F3 N O3 S '
_cod_database_code 4024904

loop_
_symmetry_equiv_pos_site_id
_symmetry_equiv_pos_as_xyz
1 +X,+Y,+Z
2 -X,+Y,-Z
3 1/2+X,1/2+Y,+Z
4 1/2-X,1/2+Y,-Z

loop_
_atom_site_label
_atom_site_type_symbol
_atom_site_fract_x
_atom_site_fract_y
_atom_site_fract_z
_atom_site_U_iso_or_equiv
_atom_site_adp_type
_atom_site_occupancy
_atom_site_symmetry_multiplicity
_atom_site_calc_flag
_atom_site_refinement_flags
_atom_site_disorder_assembly
_atom_site_disorder_group
S(1) S 0.37692(6) 0.2096(3) 0.49083(8) 0.0464(4) Uani 1.00 1 d P . .
F(1) F 0.87345(19) 0.4041(13) 0.9679(3) 0.192(2) Uani 1.00 1 d . . .
F(2) F 0.8542(2) 0.7302(13) 0.9463(3) 0.229(3) Uani 1.00 1 d . . .
F(3) F 0.86120(16) 0.5789(9) 1.0457(2) 0.1210(17) Uani 1.00 1 d . . .
O(1) O 0.44157(13) 0.3382(5) 0.56952(18) 0.0391(9) Uani 1.00 1 d . . .
O(2) O 0.40212(16) 0.0990(7) 0.4486(2) 0.0619(12) Uani 1.00 1 d . . .
O(3) O 0.34680(15) 0.0793(6) 0.52405(19) 0.0538(11) Uani 1.00 1 d . . .
N(1) N 0.55430(17) 0.3741(7) 0.7402(2) 0.0376(11) Uani 1.00 1 d . . .
C(1) C 0.5024(2) 0.5507(9) 0.7022(2) 0.0328(13) Uani 1.00 1 d . . .
C(2) C 0.5183(2) 0.7291(10) 0.6626(2) 0.0373(14) Uani 1.00 1 d . . .
C(3) C 0.5308(2) 0.8559(11) 0.6265(3) 0.0521(17) Uani 1.00 1 d . . .
C(4) C 0.4351(2) 0.4412(8) 0.6329(2) 0.0372(14) Uani 1.00 1 d . . .
C(5) C 0.4912(2) 0.6476(8) 0.7678(2) 0.0346(14) Uani 1.00 1 d . . .
C(6) C 0.4571(2) 0.8491(10) 0.7518(3) 0.0482(17) Uani 1.00 1 d . . .
C(7) C 0.4426(2) 0.9253(10) 0.8083(3) 0.0569(19) Uani 1.00 1 d . . .
C(8) C 0.4613(2) 0.7991(11) 0.8796(3) 0.0549(19) Uani 1.00 1 d . . .
C(9) C 0.4947(2) 0.6018(11) 0.8954(3) 0.0549(19) Uani 1.00 1 d . . .
C(10) C 0.5091(2) 0.5204(10) 0.8393(2) 0.0462(16) Uani 1.00 1 d . . .
C(11) C 0.6234(2) 0.4254(9) 0.7972(2) 0.0393(15) Uani 1.00 1 d . . .
C(12) C 0.6479(2) 0.6254(9) 0.8436(2) 0.0424(15) Uani 1.00 1 d . . .
C(13) C 0.7174(2) 0.6677(10) 0.8994(2) 0.0478(16) Uani 1.00 1 d . . .
C(14) C 0.7631(2) 0.5085(11) 0.9094(3) 0.0478(17) Uani 1.00 1 d . . .
C(15) C 0.7391(2) 0.3063(10) 0.8632(3) 0.0525(18) Uani 1.00 1 d . . .
C(16) C 0.6697(2) 0.2642(8) 0.8072(3) 0.0447(16) Uani 1.00 1 d . . .
C(17) C 0.8354(2) 0.5638(15) 0.9662(4) 0.067(2) Uani 1.00 1 d . . .
C(18) C 0.3226(2) 0.4288(9) 0.4254(2) 0.0415(15) Uani 1.00 1 d . . .
C(19) C 0.3336(2) 0.5407(11) 0.3705(3) 0.0490(17) Uani 1.00 1 d . . .
C(20) C 0.2915(2) 0.7123(11) 0.3176(3) 0.0554(17) Uani 1.00 1 d . . .
C(21) C 0.2379(2) 0.7793(9) 0.3199(2) 0.0468(16) Uani 1.00 1 d . . .
C(22) C 0.2269(2) 0.6663(10) 0.3734(3) 0.0523(18) Uani 1.00 1 d . . .
C(23) C 0.2684(2) 0.4909(10) 0.4262(3) 0.0507(17) Uani 1.00 1 d . . .
C(24) C 0.1921(2) 0.9720(11) 0.2626(3) 0.071(2) Uani 1.00 1 d . . .
H(1) H 0.5408 0.2198 0.7259 0.045 Uiso 1.00 1 c R . .
H(2) H 0.5409 0.9587 0.5972 0.063 Uiso 1.00 1 c R . .
H(3) H 0.4005 0.5533 0.6058 0.045 Uiso 1.00 1 c R . .
H(4) H 0.4241 0.3284 0.6583 0.045 Uiso 1.00 1 c R . .
H(5) H 0.4434 0.9364 0.7020 0.058 Uiso 1.00 1 c R . .
H(6) H 0.4197 1.0657 0.7974 0.068 Uiso 1.00 1 c R . .
H(7) H 0.4507 0.8503 0.9176 0.066 Uiso 1.00 1 c R . .
H(8) H 0.5087 0.5166 0.9457 0.066 Uiso 1.00 1 c R . .
H(9) H 0.5311 0.3781 0.8501 0.055 Uiso 1.00 1 c R . .
H(10) H 0.6170 0.7359 0.8375 0.051 Uiso 1.00 1 c R . .
H(11) H 0.7334 0.8066 0.9308 0.057 Uiso 1.00 1 c R . .
H(12) H 0.7702 0.1957 0.8700 0.063 Uiso 1.00 1 c R . .
H(13) H 0.6537 0.1257 0.7756 0.054 Uiso 1.00 1 c R . .
H(14) H 0.3707 0.4976 0.3697 0.059 Uiso 1.00 1 c R . .
H(15) H 0.2988 0.7855 0.2794 0.067 Uiso 1.00 1 c R . .
H(16) H 0.1898 0.7097 0.3742 0.063 Uiso 1.00 1 c R . .
H(17) H 0.2598 0.4138 0.4625 0.061 Uiso 1.00 1 c R . .
H(18) H 0.2097 1.1119 0.2928 0.085 Uiso 1.00 1 c R . .
H(19) H 0.1479 0.9489 0.2478 0.085 Uiso 1.00 1 c R . .
H(20) H 0.1899 0.9762 0.2112 0.085 Uiso 1.00 1 c R . .

loop_
_atom_site_aniso_label
_atom_site_aniso_U_11
_atom_site_aniso_U_22
_atom_site_aniso_U_33
_atom_site_aniso_U_12
_atom_site_aniso_U_13
_atom_site_aniso_U_23
S(1) 0.0443(6) 0.0462(10) 0.0460(7) -0.0038(7) 0.0251(6) -0.0141(7)
F(1) 0.046(2) 0.257(8) 0.212(5) 0.001(3) 0.042(3) -0.127(6)
F(2) 0.052(2) 0.307(10) 0.200(5) -0.057(4) 0.003(2) 0.167(6)
F(3) 0.057(2) 0.209(5) 0.070(2) -0.039(2) 0.022(2) -0.034(3)
O(1) 0.0403(17) 0.042(2) 0.0389(17) -0.0015(17) 0.0257(15) -0.0119(17)
O(2) 0.058(2) 0.072(3) 0.059(2) 0.002(2) 0.0365(19) -0.026(2)
O(3) 0.057(2) 0.050(2) 0.055(2) -0.013(2) 0.0336(19) -0.009(2)
N(1) 0.037(2) 0.021(2) 0.047(2) -0.002(2) 0.0206(19) 0.000(2)
C(1) 0.033(2) 0.027(3) 0.039(2) 0.003(2) 0.021(2) 0.006(2)
C(2) 0.039(2) 0.033(3) 0.046(2) 0.001(2) 0.029(2) 0.002(2)
C(3) 0.054(3) 0.053(4) 0.057(3) 0.007(3) 0.037(2) 0.006(3)
C(4) 0.041(2) 0.038(3) 0.038(2) -0.004(2) 0.026(2) -0.009(2)
C(5) 0.036(2) 0.029(3) 0.038(2) -0.003(2) 0.022(2) -0.001(2)
C(6) 0.057(3) 0.040(4) 0.053(3) -0.001(3) 0.036(2) -0.004(3)
C(7) 0.057(3) 0.045(4) 0.069(3) 0.001(3) 0.037(3) -0.016(3)
C(8) 0.052(3) 0.070(5) 0.048(3) -0.002(3) 0.032(2) -0.007(3)
C(9) 0.053(3) 0.070(5) 0.044(3) 0.003(3) 0.030(2) 0.003(3)
C(10) 0.044(2) 0.052(4) 0.041(2) 0.010(2) 0.024(2) 0.009(2)
C(11) 0.039(2) 0.033(3) 0.043(2) -0.004(2) 0.023(2) 0.002(2)
C(12) 0.037(2) 0.040(4) 0.048(2) -0.002(2) 0.024(2) -0.005(2)
C(13) 0.043(2) 0.051(4) 0.044(2) -0.010(3) 0.022(2) -0.006(2)
C(14) 0.036(2) 0.060(4) 0.046(3) 0.000(2) 0.024(2) 0.004(3)
C(15) 0.047(3) 0.057(4) 0.054(3) 0.020(3) 0.030(2) 0.014(3)
C(16) 0.047(2) 0.028(4) 0.056(3) 0.004(2) 0.028(2) -0.002(2)
C(17) 0.031(3) 0.110(6) 0.059(3) -0.001(3) 0.026(3) 0.009(4)
C(18) 0.035(2) 0.047(4) 0.038(2) -0.006(2) 0.018(2) -0.012(2)
C(19) 0.047(3) 0.061(4) 0.043(2) -0.003(3) 0.029(2) -0.009(3)
C(20) 0.059(3) 0.062(4) 0.051(3) 0.001(3) 0.036(2) 0.003(3)
C(21) 0.041(2) 0.047(4) 0.039(2) 0.000(2) 0.017(2) -0.006(2)
C(22) 0.044(2) 0.068(5) 0.046(2) 0.002(3) 0.027(2) -0.006(3)
C(23) 0.039(2) 0.069(4) 0.044(3) 0.003(3) 0.024(2) -0.003(3)
C(24) 0.073(4) 0.063(5) 0.067(3) -0.002(3) 0.037(3) -0.000(3)

loop_
_atom_type_symbol
_atom_type_description
_atom_type_scat_dispersion_real
_atom_type_scat_dispersion_imag
_atom_type_scat_source
C C 0.003 0.002
;
International Tables for Crystallography
(1992, Vol. C, Tables 4.2.6.8 and 6.1.1.4)
;
H H 0.000 0.000
;
International Tables for Crystallography
(1992, Vol. C, Table 6.1.1.4)
;
N N 0.006 0.003
;
International Tables for Crystallography
(1992, Vol. C, Tables 4.2.6.8 and 6.1.1.4)
;
O O 0.011 0.006
;
International Tables for Crystallography
(1992, Vol. C, Tables 4.2.6.8 and 6.1.1.4)
;
F F 0.017 0.010
;
International Tables for Crystallography
(1992, Vol. C, Tables 4.2.6.8 and 6.1.1.4)
;
S S 0.125 0.123
;
International Tables for Crystallography
(1992, Vol. C, Tables 4.2.6.8 and 6.1.1.4)
;

loop_
_geom_angle_atom_site_label_1
_geom_angle_atom_site_label_2
_geom_angle_atom_site_label_3
_geom_angle
_geom_angle_publ_flag
_geom_angle_site_symmetry_1
_geom_angle_site_symmetry_2
_geom_angle_site_symmetry_3
O(1) S(1) O(2) 103.4(2) yes . . .
O(1) S(1) O(3) 108.5(2) yes . . .
O(1) S(1) C(18) 103.7(2) yes . . .
O(2) S(1) O(3) 120.4(2) yes . . .
O(2) S(1) C(18) 109.4(2) yes . . .
O(3) S(1) C(18) 109.8(2) yes . . .
S(1) O(1) C(4) 117.0(2) yes . . .
C(1) N(1) C(11) 122.0(4) yes . . .
N(1) C(1) C(2) 110.4(4) yes . . .
N(1) C(1) C(4) 108.0(4) yes . . .
N(1) C(1) C(5) 112.2(3) yes . . .
C(2) C(1) C(4) 109.4(3) yes . . .
C(2) C(1) C(5) 112.3(4) yes . . .
C(4) C(1) C(5) 104.3(4) yes . . .
C(1) C(2) C(3) 173.9(6) yes . . .
O(1) C(4) C(1) 108.2(4) yes . . .
C(1) C(5) C(6) 120.9(4) yes . . .
C(1) C(5) C(10) 119.8(4) yes . . .
C(6) C(5) C(10) 118.9(6) yes . . .
C(5) C(6) C(7) 120.2(5) yes . . .
C(6) C(7) C(8) 120.4(5) yes . . .
C(7) C(8) C(9) 119.5(7) yes . . .
C(8) C(9) C(10) 121.2(5) yes . . .
C(5) C(10) C(9) 119.7(5) yes . . .
N(1) C(11) C(12) 123.4(5) yes . . .
N(1) C(11) C(16) 117.8(4) yes . . .
C(12) C(11) C(16) 118.7(4) yes . . .
C(11) C(12) C(13) 121.0(5) yes . . .
C(12) C(13) C(14) 120.3(5) yes . . .
C(13) C(14) C(15) 119.3(4) yes . . .
C(13) C(14) C(17) 118.3(5) yes . . .
C(15) C(14) C(17) 122.4(6) yes . . .
C(14) C(15) C(16) 120.5(5) yes . . .
C(11) C(16) C(15) 120.2(4) yes . . .
F(1) C(17) F(2) 101.0(7) yes . . .
F(1) C(17) F(3) 100.1(5) yes . . .
F(1) C(17) C(14) 112.8(6) yes . . .
F(2) C(17) F(3) 107.6(6) yes . . .
F(2) C(17) C(14) 117.0(5) yes . . .
F(3) C(17) C(14) 116.1(7) yes . . .
S(1) C(18) C(19) 119.2(4) yes . . .
S(1) C(18) C(23) 121.2(4) yes . . .
C(19) C(18) C(23) 119.6(4) yes . . .
C(18) C(19) C(20) 120.7(6) yes . . .
C(19) C(20) C(21) 119.8(6) yes . . .
C(20) C(21) C(22) 119.1(5) yes . . .
C(20) C(21) C(24) 119.8(6) yes . . .
C(22) C(21) C(24) 121.1(5) yes . . .
C(21) C(22) C(23) 121.6(6) yes . . .
C(18) C(23) C(22) 119.2(6) yes . . .
C(1) N(1) H(1) 119.0 no . . .
C(11) N(1) H(1) 119.0 no . . .
C(2) C(3) H(2) 180.0 no . . .
O(1) C(4) H(3) 109.8 no . . .
O(1) C(4) H(4) 109.8 no . . .
C(1) C(4) H(3) 109.8 no . . .
C(1) C(4) H(4) 109.8 no . . .
H(3) C(4) H(4) 109.5 no . . .
C(5) C(6) H(5) 119.9 no . . .
C(7) C(6) H(5) 119.9 no . . .
C(6) C(7) H(6) 119.8 no . . .
C(8) C(7) H(6) 119.8 no . . .
C(7) C(8) H(7) 120.2 no . . .
C(9) C(8) H(7) 120.2 no . . .
C(8) C(9) H(8) 119.4 no . . .
C(10) C(9) H(8) 119.4 no . . .
C(5) C(10) H(9) 120.1 no . . .
C(9) C(10) H(9) 120.1 no . . .
C(11) C(12) H(10) 119.5 no . . .
C(13) C(12) H(10) 119.5 no . . .
C(12) C(13) H(11) 119.8 no . . .
C(14) C(13) H(11) 119.8 no . . .
C(14) C(15) H(12) 119.8 no . . .
C(16) C(15) H(12) 119.8 no . . .
C(11) C(16) H(13) 119.9 no . . .
C(15) C(16) H(13) 119.9 no . . .
C(18) C(19) H(14) 120(3) no . . .
C(20) C(19) H(14) 120(3) no . . .
C(19) C(20) H(15) 120.1 no . . .
C(21) C(20) H(15) 120.1 no . . .
C(21) C(22) H(16) 119.2 no . . .
C(23) C(22) H(16) 119.2 no . . .
C(18) C(23) H(17) 120.4 no . . .
C(22) C(23) H(17) 120.4 no . . .
C(21) C(24) H(18) 109.5 no . . .
C(21) C(24) H(19) 109.5 no . . .
C(21) C(24) H(20) 109.5 no . . .
H(18) C(24) H(19) 109.5 no . . .
H(18) C(24) H(20) 109.5 no . . .
H(19) C(24) H(20) 109.5 no . . .

loop_
_geom_bond_atom_site_label_1
_geom_bond_atom_site_label_2
_geom_bond_distance
_geom_bond_publ_flag
_geom_bond_site_symmetry_1
_geom_bond_site_symmetry_2
S(1) O(1) 1.590(2) yes . .
S(1) O(2) 1.427(5) yes . .
S(1) O(3) 1.442(4) yes . .
S(1) C(18) 1.741(4) yes . .
F(1) C(17) 1.309(10) yes . .
F(2) C(17) 1.232(11) yes . .
F(3) C(17) 1.256(8) yes . .
O(1) C(4) 1.441(7) yes . .
N(1) C(1) 1.459(6) yes . .
N(1) C(11) 1.399(5) yes . .
C(1) C(2) 1.472(8) yes . .
C(1) C(4) 1.518(5) yes . .
C(1) C(5) 1.539(8) yes . .
C(2) C(3) 1.171(9) yes . .
C(5) C(6) 1.376(7) yes . .
C(5) C(10) 1.382(7) yes . .
C(6) C(7) 1.391(10) yes . .
C(7) C(8) 1.371(9) yes . .
C(8) C(9) 1.347(9) yes . .
C(9) C(10) 1.393(9) yes . .
C(11) C(12) 1.380(7) yes . .
C(11) C(16) 1.400(8) yes . .
C(12) C(13) 1.396(5) yes . .
C(13) C(14) 1.382(8) yes . .
C(14) C(15) 1.388(8) yes . .
C(14) C(17) 1.463(7) yes . .
C(15) C(16) 1.394(6) yes . .
C(18) C(19) 1.391(9) yes . .
C(18) C(23) 1.382(9) yes . .
C(19) C(20) 1.369(7) yes . .
C(20) C(21) 1.393(9) yes . .
C(21) C(22) 1.371(9) yes . .
C(21) C(24) 1.514(7) yes . .
C(22) C(23) 1.380(7) yes . .
N(1) H(1) 0.950 no . .
C(3) H(2) 0.950 no . .
C(4) H(3) 0.950 no . .
C(4) H(4) 0.950 no . .
C(6) H(5) 0.950 no . .
C(7) H(6) 0.950 no . .
C(8) H(7) 0.950 no . .
C(9) H(8) 0.950 no . .
C(10) H(9) 0.950 no . .
C(12) H(10) 0.950 no . .
C(13) H(11) 0.950 no . .
C(15) H(12) 0.950 no . .
C(16) H(13) 0.950 no . .
C(19) H(14) 0.95(5) no . .
C(20) H(15) 0.950 no . .
C(22) H(16) 0.950 no . .
C(23) H(17) 0.950 no . .
C(24) H(18) 0.950 no . .
C(24) H(19) 0.950 no . .
C(24) H(20) 0.950 no . .

loop_
_geom_torsion_atom_site_label_1
_geom_torsion_atom_site_label_2
_geom_torsion_atom_site_label_3
_geom_torsion_atom_site_label_4
_geom_torsion
_geom_torsion_publ_flag
_geom_torsion_site_symmetry_1
_geom_torsion_site_symmetry_2
_geom_torsion_site_symmetry_3
_geom_torsion_site_symmetry_4
O(2) S(1) O(1) C(4) -171.3(3) ? . . . .
O(3) S(1) O(1) C(4) -42.3(3) ? . . . .
O(1) S(1) C(18) C(19) 79.5(4) ? . . . .
O(1) S(1) C(18) C(23) -101.5(4) ? . . . .
C(18) S(1) O(1) C(4) 74.5(4) ? . . . .
O(2) S(1) C(18) C(19) -30.3(4) ? . . . .
O(2) S(1) C(18) C(23) 148.6(4) ? . . . .
O(3) S(1) C(18) C(19) -164.6(3) ? . . . .
O(3) S(1) C(18) C(23) 14.3(4) ? . . . .
S(1) O(1) C(4) C(1) 179.2(3) ? . . . .
C(1) N(1) C(11) C(12) 21.5(9) ? . . . .
C(1) N(1) C(11) C(16) -158.5(5) ? . . . .
C(11) N(1) C(1) C(2) 50.9(6) ? . . . .
C(11) N(1) C(1) C(4) 170.5(5) ? . . . .
C(11) N(1) C(1) C(5) -75.2(6) ? . . . .
N(1) C(1) C(2) C(3) 59(3) ? . . . .
N(1) C(1) C(4) O(1) -58.6(5) ? . . . .
N(1) C(1) C(5) C(6) 164.3(4) ? . . . .
N(1) C(1) C(5) C(10) -22.6(6) ? . . . .
C(2) C(1) C(4) O(1) 61.6(5) ? . . . .
C(4) C(1) C(2) C(3) -60(4) ? . . . .
C(2) C(1) C(5) C(6) 39.2(5) ? . . . .
C(2) C(1) C(5) C(10) -147.6(4) ? . . . .
C(5) C(1) C(2) C(3) -175(3) ? . . . .
C(4) C(1) C(5) C(6) -79.2(5) ? . . . .
C(4) C(1) C(5) C(10) 94.0(4) ? . . . .
C(5) C(1) C(4) O(1) -178.1(3) ? . . . .
C(1) C(5) C(6) C(7) 174.9(4) ? . . . .
C(1) C(5) C(10) C(9) -175.7(4) ? . . . .
C(6) C(5) C(10) C(9) -2.4(6) ? . . . .
C(10) C(5) C(6) C(7) 1.7(7) ? . . . .
C(5) C(6) C(7) C(8) -1.0(7) ? . . . .
C(6) C(7) C(8) C(9) 1.0(8) ? . . . .
C(7) C(8) C(9) C(10) -1.8(8) ? . . . .
C(8) C(9) C(10) C(5) 2.5(7) ? . . . .
N(1) C(11) C(12) C(13) -179.9(4) ? . . . .
N(1) C(11) C(16) C(15) -179.8(4) ? . . . .
C(12) C(11) C(16) C(15) 0.1(7) ? . . . .
C(16) C(11) C(12) C(13) 0.2(7) ? . . . .
C(11) C(12) C(13) C(14) -0.2(8) ? . . . .
C(12) C(13) C(14) C(15) 0.0(9) ? . . . .
C(12) C(13) C(14) C(17) 177.8(6) ? . . . .
C(13) C(14) C(15) C(16) 0.3(8) ? . . . .
C(13) C(14) C(17) F(1) -177.6(6) ? . . . .
C(13) C(14) C(17) F(2) -61.1(10) ? . . . .
C(13) C(14) C(17) F(3) 67.7(9) ? . . . .
C(15) C(14) C(17) F(1) 0.2(8) ? . . . .
C(15) C(14) C(17) F(2) 116.6(8) ? . . . .
C(15) C(14) C(17) F(3) -114.5(8) ? . . . .
C(17) C(14) C(15) C(16) -177.4(6) ? . . . .
C(14) C(15) C(16) C(11) -0.4(9) ? . . . .
S(1) C(18) C(19) C(20) 179.3(4) ? . . . .
S(1) C(18) C(23) C(22) 179.8(3) ? . . . .
C(19) C(18) C(23) C(22) -1.3(7) ? . . . .
C(23) C(18) C(19) C(20) 0.4(7) ? . . . .
C(18) C(19) C(20) C(21) 1.4(8) ? . . . .
C(19) C(20) C(21) C(22) -2.2(7) ? . . . .
C(19) C(20) C(21) C(24) 178.9(4) ? . . . .
C(20) C(21) C(22) C(23) 1.3(7) ? . . . .
C(24) C(21) C(22) C(23) -179.8(4) ? . . . .
C(21) C(22) C(23) C(18) 0.4(7) ? . . . .

loop_
_cod_related_entry_id
_cod_related_entry_database
_cod_related_entry_code
1 ChemSpider 30659050
